data_7122460
loop_
_publ_author_name
'Krause, Jasmin'
'Alexandropoulos, Dimitris I.'
'Carrella, Luca M.'
'Rentschler, Eva'
'Stamatatos, Theocharis C.'

_publ_section_title
;
 Increasing the nuclearity and spin ground state in a new family of
 ferromagnetically-coupled {Ni<sub>10</sub>} disk-like complexes bearing
 exclusively end-on bridging azido ligands.
;
_journal_issue 88
_journal_name_full 'Chemical communications (Cambridge, England)'
_journal_page_first 12499
_journal_page_last 12502
_journal_paper_doi 10.1039/c8cc07722c
_journal_volume 54
_journal_year 2018
_chemical_formula_moiety 'C28 H42 N68 Ni10, 0.5(N10 O30 Y2), 4(C2 H3 N)'
_chemical_formula_sum 'C36 H54 N77 Ni10 O15 Y'
_chemical_formula_weight 2481.57
_space_group_crystal_system triclinic
_space_group_IT_number 2
_space_group_name_Hall '-P 1'
_space_group_name_H-M_alt 'P -1'
_symmetry_space_group_name_Hall '-P 1'
_symmetry_space_group_name_H-M 'P -1'
_atom_sites_solution_hydrogens mixed
_atom_sites_solution_primary dual
_audit_creation_date 2018-09-22
_audit_creation_method
;
Olex2 1.2
(compiled 2018.05.29 svn.r3508 for OlexSys, GUI svn.r5506)
;
_audit_update_record
;
2018-09-22 deposited with the CCDC.
2018-10-15 downloaded from the CCDC.
;
_cell_angle_alpha 78.715(9)
_cell_angle_beta 84.321(8)
_cell_angle_gamma 81.693(9)
_cell_formula_units_Z 1
_cell_length_a 11.0684(12)
_cell_length_b 14.2915(16)
_cell_length_c 16.0071(14)
_cell_measurement_reflns_used 2452
_cell_measurement_temperature 173(2)
_cell_measurement_theta_max 62.0930
_cell_measurement_theta_min 3.8220
_cell_volume 2450.5(4)
_computing_molecular_graphics 'Olex2 (Dolomanov et al., 2009)'
_computing_publication_material 'Olex2 (Dolomanov et al., 2009)'
_computing_structure_refinement 'ShelXL (Sheldrick, 2015)'
_computing_structure_solution 'ShelXT (Sheldrick, 2015)'
_diffrn_ambient_temperature 173.15
_diffrn_measured_fraction_theta_full 0.982
_diffrn_measured_fraction_theta_max 0.982
_diffrn_measurement_device_type 'Xcalibur, Sapphire3, Gemini ultra'
_diffrn_radiation_type CuK\a
_diffrn_radiation_wavelength 1.54184
_diffrn_reflns_av_R_equivalents 0.0572
_diffrn_reflns_av_unetI/netI 0.0885
_diffrn_reflns_Laue_measured_fraction_full 0.982
_diffrn_reflns_Laue_measured_fraction_max 0.982
_diffrn_reflns_limit_h_max 12
_diffrn_reflns_limit_h_min -12
_diffrn_reflns_limit_k_max 15
_diffrn_reflns_limit_k_min -16
_diffrn_reflns_limit_l_max 18
_diffrn_reflns_limit_l_min -16
_diffrn_reflns_number 16670
_diffrn_reflns_point_group_measured_fraction_full 0.982
_diffrn_reflns_point_group_measured_fraction_max 0.982
_diffrn_reflns_theta_full 62.799
_diffrn_reflns_theta_max 62.799
_diffrn_reflns_theta_min 3.179
_exptl_absorpt_coefficient_mu 3.552
_exptl_absorpt_correction_T_max 1.00000
_exptl_absorpt_correction_T_min 0.75298
_exptl_absorpt_correction_type multi-scan
_exptl_absorpt_process_details
;
CrysAlisPro 1.171.38.41 (Rigaku Oxford Diffraction, 2015)
Empirical absorption correction using spherical harmonics,
 implemented in SCALE3 ABSPACK scaling algorithm.
;
_exptl_crystal_colour 'light green'
_exptl_crystal_colour_modifier light
_exptl_crystal_colour_primary green
_exptl_crystal_density_diffrn 1.682
_exptl_crystal_description plate
_exptl_crystal_F_000 1248
_exptl_crystal_size_max 0.1
_exptl_crystal_size_mid 0.1
_exptl_crystal_size_min 0.028
_refine_diff_density_max 0.749
_refine_diff_density_min -0.363
_refine_diff_density_rms 0.082
_refine_ls_extinction_method none
_refine_ls_goodness_of_fit_ref 0.850
_refine_ls_hydrogen_treatment constr
_refine_ls_matrix_type full
_refine_ls_number_parameters 822
_refine_ls_number_reflns 7748
_refine_ls_number_restraints 147
_refine_ls_restrained_S_all 0.851
_refine_ls_R_factor_all 0.1195
_refine_ls_R_factor_gt 0.0537
_refine_ls_shift/su_max 0.000
_refine_ls_shift/su_mean 0.000
_refine_ls_structure_factor_coef Fsqd
_refine_ls_weighting_details 'w=1/[\s^2^(Fo^2^)+(0.0601P)^2^] where P=(Fo^2^+2Fc^2^)/3'
_refine_ls_weighting_scheme calc
_refine_ls_wR_factor_gt 0.1177
_refine_ls_wR_factor_ref 0.1482
_reflns_Friedel_coverage 0.000
_reflns_number_gt 3621
_reflns_number_total 7748
_reflns_threshold_expression 'I > 2\s(I)'
_cod_data_source_file c8cc07722c2.cif
_cod_data_source_block 18206ocd19
_cod_depositor_comments 'Adding full bibliography for 7122459--7122462.cif.'
_cod_database_code 7122460
_shelx_shelxl_version_number 2016/6
_shelx_space_group_comment
;
The symmetry employed for this shelxl refinement is uniquely defined
by the following loop, which should always be used as a source of
symmetry information in preference to the above space-group names.
They are only intended as comments.
;
_shelx_estimated_absorpt_t_max 0.907
_shelx_estimated_absorpt_t_min 0.718
_olex2_refinement_description
;
1. Fixed Uiso
 At 1.5 times of:
  All C(H,H,H) groups
2. Restrained distances
 N25-N27
 2.325 with sigma of 0.005
 N25-N26
 1.172 with sigma of 0.005
 N26-N27
 1.147 with sigma of 0.005
 N37-O7 = N37-O8 = N37-O9
 1.245 with sigma of 0.02
 C14-C13 = C13A-C14A
 1.52 with sigma of 0.01
3. Restrained planarity
 O7, N37, O9, O8
 with sigma of 0.01
4. Uiso/Uaniso restraints and constraints
N27 \\sim N26 \\sim N25: within 1.7A with sigma of 0.01 and sigma for terminal
atoms of 0.02
N34 \\sim C13 \\sim C14 \\sim C13A \\sim C14A: within 1.7A with sigma of 0.01
and sigma for terminal atoms of 0.02
Uanis(N40A) \\sim Ueq, Uanis(C15A) \\sim Ueq, Uanis(C16A) \\sim Ueq, Uanis(C16)
\\sim Ueq, Uanis(C15) \\sim Ueq, Uanis(N40) \\sim Ueq: with sigma of 0.01 and
sigma for terminal atoms of 0.02
Uanis(O13) \\sim Ueq, Uanis(N39) \\sim Ueq, Uanis(O14) \\sim Ueq, Uanis(O15)
\\sim Ueq: with sigma of 0.01 and sigma for terminal atoms of 0.02
Uanis(C18A) \\sim Ueq, Uanis(C17A) \\sim Ueq, Uanis(N41A) \\sim Ueq, Uanis(C18)
\\sim Ueq, Uanis(C17) \\sim Ueq, Uanis(N41) \\sim Ueq: with sigma of 0.01 and
sigma for terminal atoms of 0.02
5. Others
 Fixed Sof: N26(0.5) N27(0.5) C13(0.5) Y1(0.5) O1(0.5) O2(0.5) N35(0.5)
 O3(0.5) O5(0.5) O4(0.5) O6(0.5) N36(0.5) O7(0.5) O8(0.5) N37(0.5) O9(0.5)
 C14(0.5) H14A(0.5) H14B(0.5) H14C(0.5) C13A(0.5) C14A(0.5) H14D(0.5) H14E(0.5)
 H14F(0.5) C15(0.5) N40(0.5) C16(0.5) H16A(0.5) H16B(0.5) H16C(0.5) O10(0.5)
 O12(0.5) N38(0.5) O11(0.5) O14(0.5) O13(0.5) O15(0.5) N39(0.5) C18(0.65)
 H18A(0.65) H18B(0.65) H18C(0.65) C17A(0.35) N41(0.65) N40A(0.5) C15A(0.5)
 C16A(0.5) H16D(0.5) H16E(0.5) H16F(0.5) C17(0.65) N27A(0.5) N26A(0.5)
 C18A(0.35) H17A(0.35) H17B(0.35) H18D(0.35) N41A(0.35)
6.a Riding coordinates:
 C18A(H17A,H17B,H18D)
6.b Idealised Me refined as rotating group:
 C6(H6A,H6B,H6C), C12(H12A,H12B,H12C), C4(H4A,H4B,H4C), C8(H8A,H8B,H8C),
 C2(H2A,H2B,H2C), C10(H10A,H10B,H10C), C14(H14A,H14B,H14C), C14A(H14D,H14E,
 H14F), C16(H16A,H16B,H16C), C18(H18A,H18B,H18C), C16A(H16D,H16E,H16F)
;
_olex2_submission_special_instructions 'No special instructions were received'

loop_
_space_group_symop_operation_xyz
'x, y, z'
'-x, -y, -z'

loop_
_atom_site_label
_atom_site_type_symbol
_atom_site_fract_x
_atom_site_fract_y
_atom_site_fract_z
_atom_site_U_iso_or_equiv
_atom_site_adp_type
_atom_site_occupancy
_atom_site_site_symmetry_order
_atom_site_calc_flag
_atom_site_refinement_flags_posn
_atom_site_refinement_flags_adp
_atom_site_refinement_flags_occupancy
_atom_site_disorder_assembly
_atom_site_disorder_group
Ni1 Ni 0.46487(9) 0.49897(7) 0.09902(6) 0.0432(3) Uani 1 1 d . . . . .
Ni2 Ni 0.39421(9) 0.49788(7) 0.29777(6) 0.0547(3) Uani 1 1 d . . . . .
Ni3 Ni 0.36820(9) 0.34535(7) 0.00880(6) 0.0469(3) Uani 1 1 d . . . . .
Ni4 Ni 0.55788(9) 0.65408(7) 0.18809(6) 0.0522(3) Uani 1 1 d . . . . .
Ni5 Ni 0.30539(9) 0.34087(7) 0.20801(6) 0.0546(3) Uani 1 1 d . . . . .
N28 N 0.4241(5) 0.4004(4) 0.4066(3) 0.0641(16) Uani 1 1 d . . . . .
N32 N 0.7247(5) 0.6867(4) 0.2095(3) 0.0622(15) Uani 1 1 d . . . . .
N31 N 0.4620(6) 0.7621(4) 0.2452(3) 0.0615(15) Uani 1 1 d . . . . .
N29 N 0.2908(6) 0.5916(4) 0.3693(3) 0.0684(16) Uani 1 1 d . . . . .
N33 N 0.1319(5) 0.3051(4) 0.2104(3) 0.0693(17) Uani 1 1 d . . . . .
N34 N 0.3424(6) 0.2333(4) 0.3112(3) 0.0760(17) Uani 1 1 d . U . . .
N30 N 0.1974(5) 0.3099(4) 0.0007(3) 0.0538(13) Uani 1 1 d . . . . .
N1 N 0.5376(4) 0.4019(3) 0.0172(3) 0.0422(12) Uani 1 1 d . . . . .
N2 N 0.6213(5) 0.3379(4) 0.0369(3) 0.0509(13) Uani 1 1 d . . . . .
N3 N 0.6958(6) 0.2765(4) 0.0557(4) 0.0734(17) Uani 1 1 d . . . . .
N4 N 0.4712(4) 0.3996(3) 0.2142(3) 0.0457(12) Uani 1 1 d . . . . .
N5 N 0.5580(6) 0.3411(4) 0.2391(3) 0.0579(15) Uani 1 1 d . . . . .
N6 N 0.6356(6) 0.2858(4) 0.2646(4) 0.0795(19) Uani 1 1 d . . . . .
N7 N 0.2999(4) 0.4454(3) 0.0906(3) 0.0459(12) Uani 1 1 d . . . . .
N8 N 0.2003(5) 0.4949(4) 0.0819(3) 0.0561(14) Uani 1 1 d . . . . .
N9 N 0.1067(6) 0.5398(5) 0.0756(4) 0.0794(19) Uani 1 1 d . . . . .
N10 N 0.6317(4) 0.5520(3) 0.1073(3) 0.0439(12) Uani 1 1 d . . . . .
N11 N 0.7259(5) 0.4993(4) 0.1267(3) 0.0546(14) Uani 1 1 d . . . . .
N12 N 0.8141(6) 0.4533(5) 0.1444(4) 0.0800(19) Uani 1 1 d . . . . .
N13 N 0.3913(5) 0.5979(4) 0.1780(3) 0.0481(13) Uani 1 1 d . . . . .
N14 N 0.2991(6) 0.6555(4) 0.1662(3) 0.0560(14) Uani 1 1 d . . . . .
N15 N 0.2132(6) 0.7111(5) 0.1575(4) 0.0808(19) Uani 1 1 d . . . . .
N16 N 0.2386(5) 0.4471(4) 0.2763(3) 0.0619(15) Uani 1 1 d . . . . .
N17 N 0.1436(7) 0.4552(5) 0.3159(4) 0.0826(19) Uani 1 1 d . . . . .
N19 N 0.5582(5) 0.5490(4) 0.2961(3) 0.0564(14) Uani 1 1 d . . . . .
N20 N 0.6366(6) 0.5192(4) 0.3436(4) 0.0683(16) Uani 1 1 d . . . . .
N21 N 0.7123(7) 0.4925(6) 0.3896(5) 0.120(3) Uani 1 1 d . . . . .
N22 N 0.4557(5) 0.2557(4) -0.0699(3) 0.0502(13) Uani 1 1 d . . . . .
N23 N 0.4348(7) 0.1769(5) -0.0664(4) 0.0790(19) Uani 1 1 d . . . . .
N24 N 0.4139(10) 0.1005(5) -0.0642(5) 0.143(4) Uani 1 1 d . . . . .
N25 N 0.3882(5) 0.2557(4) 0.1242(3) 0.0552(14) Uani 1 1 d D U . . .
N26 N 0.3705(17) 0.1747(6) 0.1376(18) 0.065(4) Uani 0.5 1 d D U P A 2
N27 N 0.3626(17) 0.0938(6) 0.1510(12) 0.099(5) Uani 0.5 1 d D U P A 2
C1 C 0.4363(7) 0.3543(5) 0.4718(4) 0.0637(19) Uani 1 1 d . . . . .
C13 C 0.3249(15) 0.1810(10) 0.3713(8) 0.067(3) Uani 0.5 1 d D U P B 2
C6 C -0.0117(7) 0.2453(6) 0.0247(6) 0.115(3) Uani 1 1 d . . . . .
H6A H -0.033477 0.228982 -0.028113 0.173 Uiso 1 1 calc GR . . . .
H6B H -0.074289 0.294762 0.042586 0.173 Uiso 1 1 calc GR . . . .
H6C H -0.006891 0.187665 0.069599 0.173 Uiso 1 1 calc GR . . . .
C12 C -0.0801(7) 0.2637(7) 0.2771(6) 0.141(4) Uani 1 1 d . . . . .
H12A H -0.125326 0.245076 0.234682 0.211 Uiso 1 1 calc GR . . . .
H12B H -0.126262 0.319990 0.297178 0.211 Uiso 1 1 calc GR . . . .
H12C H -0.068796 0.210238 0.325535 0.211 Uiso 1 1 calc GR . . . .
C4 C 0.1182(10) 0.6437(9) 0.4775(6) 0.195(7) Uani 1 1 d . . . . .
H4A H 0.049517 0.680732 0.446452 0.292 Uiso 1 1 calc GR . . . .
H4B H 0.147350 0.683228 0.512951 0.292 Uiso 1 1 calc GR . . . .
H4C H 0.091241 0.585882 0.513887 0.292 Uiso 1 1 calc GR . . . .
C5 C 0.1079(7) 0.2820(5) 0.0097(4) 0.066(2) Uani 1 1 d . . . . .
C8 C 0.3141(10) 0.9070(6) 0.2821(6) 0.138(4) Uani 1 1 d . . . . .
H8A H 0.230015 0.891527 0.285990 0.207 Uiso 1 1 calc GR . . . .
H8B H 0.322857 0.963930 0.237709 0.207 Uiso 1 1 calc GR . . . .
H8C H 0.332150 0.920012 0.337152 0.207 Uiso 1 1 calc GR . . . .
C7 C 0.3994(8) 0.8255(6) 0.2605(4) 0.071(2) Uani 1 1 d . . . . .
C2 C 0.4476(9) 0.2937(6) 0.5560(5) 0.104(3) Uani 1 1 d . . . . .
H2A H 0.496358 0.232046 0.550170 0.155 Uiso 1 1 calc GR . . . .
H2B H 0.365949 0.282273 0.582278 0.155 Uiso 1 1 calc GR . . . .
H2C H 0.487974 0.325942 0.592001 0.155 Uiso 1 1 calc GR . . . .
C9 C 0.8118(7) 0.6987(6) 0.2296(5) 0.083(2) Uani 1 1 d . . . . .
C11 C 0.0392(8) 0.2874(6) 0.2384(5) 0.087(3) Uani 1 1 d . . . . .
C3 C 0.2186(8) 0.6155(6) 0.4158(5) 0.090(3) Uani 1 1 d . . . . .
C10 C 0.9282(9) 0.7178(10) 0.2559(7) 0.181(6) Uani 1 1 d . . . . .
H10A H 0.964413 0.764910 0.211089 0.271 Uiso 1 1 calc GR . . . .
H10B H 0.984698 0.657874 0.265187 0.271 Uiso 1 1 calc GR . . . .
H10C H 0.913137 0.743418 0.309051 0.271 Uiso 1 1 calc GR . . . .
Y1 Y 0.04570(15) 0.03623(12) 0.52452(9) 0.0789(4) Uani 0.5 1 d . . P C 1
O1 O 0.0881(11) 0.1815(8) 0.4337(7) 0.096(4) Uani 0.5 1 d . . P C 1
O2 O 0.1546(11) 0.1612(8) 0.5564(7) 0.099(4) Uani 0.5 1 d . . P C 1
N35 N 0.1450(12) 0.2125(12) 0.4866(10) 0.089(4) Uani 0.5 1 d . . P C 1
O3 O 0.1806(11) 0.2903(9) 0.4712(9) 0.116(5) Uani 0.5 1 d . . P C 1
O5 O -0.1191(13) 0.1596(8) 0.5579(8) 0.104(4) Uani 0.5 1 d . . P C 1
N18 N 0.0521(8) 0.4627(8) 0.3539(7) 0.176(5) Uani 1 1 d . . . . .
O4 O -0.1541(14) 0.0825(11) 0.4692(12) 0.098(4) Uani 0.5 1 d . . P C 1
O6 O -0.2892(13) 0.1965(11) 0.4982(10) 0.127(5) Uani 0.5 1 d . . P C 1
N36 N -0.1921(16) 0.1434(14) 0.5040(12) 0.096(5) Uani 0.5 1 d . . P C 1
O7 O -0.0622(17) -0.0414(19) 0.6311(10) 0.107(8) Uani 0.5 1 d D . P C 1
O8 O 0.0354(13) 0.0311(12) 0.6816(8) 0.118(4) Uani 0.5 1 d D . P C 1
N37 N -0.0339(11) -0.0345(9) 0.6998(11) 0.109(6) Uani 0.5 1 d D . P C 1
O9 O -0.0555(13) -0.0727(9) 0.7741(8) 0.131(6) Uani 0.5 1 d D . P C 1
C14 C 0.3237(16) 0.1015(10) 0.4474(8) 0.090(5) Uani 0.5 1 d D U P B 2
H14A H 0.401575 0.059131 0.446969 0.135 Uiso 0.5 1 calc GR . P B 2
H14B H 0.256355 0.064488 0.445532 0.135 Uiso 0.5 1 calc GR . P B 2
H14C H 0.312220 0.128826 0.499672 0.135 Uiso 0.5 1 calc GR . P B 2
C13A C 0.4171(14) 0.1721(9) 0.3539(8) 0.066(3) Uani 0.5 1 d D U P B 3
C14A C 0.4891(14) 0.0996(10) 0.4175(9) 0.086(5) Uani 0.5 1 d D U P B 3
H14D H 0.506405 0.038121 0.397570 0.129 Uiso 0.5 1 calc GR . P B 3
H14E H 0.441569 0.090762 0.472859 0.129 Uiso 0.5 1 calc GR . P B 3
H14F H 0.566353 0.122691 0.423724 0.129 Uiso 0.5 1 calc GR . P B 3
C15 C 0.609(2) -0.0102(16) 0.2971(15) 0.103(6) Uani 0.5 1 d . U P D 2
N40 N 0.5514(17) -0.0453(13) 0.3549(11) 0.120(6) Uani 0.5 1 d . U P D 2
C16 C 0.672(2) 0.0350(19) 0.2225(14) 0.116(7) Uani 0.5 1 d . U P D 2
H16A H 0.682299 0.100318 0.228323 0.174 Uiso 0.5 1 calc GR . P D 2
H16B H 0.624962 0.037955 0.173106 0.174 Uiso 0.5 1 calc GR . P D 2
H16C H 0.752707 -0.001971 0.214178 0.174 Uiso 0.5 1 calc GR . P D 2
O10 O 0.2520(11) -0.0131(10) 0.4706(8) 0.109(4) Uani 0.5 1 d . . P C 1
O12 O 0.3751(14) -0.1313(10) 0.5315(9) 0.124(5) Uani 0.5 1 d . . P C 1
N38 N 0.2780(17) -0.0812(13) 0.5320(11) 0.099(5) Uani 0.5 1 d . . P C 1
O11 O 0.2010(14) -0.0829(11) 0.5919(10) 0.115(5) Uani 0.5 1 d . . P C 1
O14 O 0.062(4) 0.034(4) 0.379(2) 0.27(2) Uani 0.5 1 d . U P C 1
O13 O 0.0167(17) -0.1090(12) 0.4714(11) 0.139(5) Uani 0.5 1 d . U P C 1
O15 O 0.0188(15) -0.1222(12) 0.3428(10) 0.137(5) Uani 0.5 1 d . U P C 1
N39 N 0.0240(17) -0.0663(16) 0.3913(12) 0.118(6) Uani 0.5 1 d . U P C 1
C18 C 0.259(2) -0.0600(16) 0.0290(15) 0.145(10) Uani 0.65 1 d . U P E 1
H18A H 0.307163 -0.099970 -0.008944 0.218 Uiso 0.65 1 calc GR . P E 1
H18B H 0.214875 -0.100814 0.074656 0.218 Uiso 0.65 1 calc GR . P E 1
H18C H 0.314347 -0.027010 0.054034 0.218 Uiso 0.65 1 calc GR . P E 1
C17A C 0.124(5) -0.028(4) 0.075(4) 0.174(18) Uani 0.35 1 d . U P F 2
N41 N 0.1006(19) 0.0759(13) -0.0758(12) 0.188(8) Uani 0.65 1 d . U P E 1
N40A N 0.669(3) -0.1014(15) 0.3316(14) 0.156(8) Uani 0.5 1 d . U P G 3
C15A C 0.711(3) -0.049(2) 0.2857(18) 0.138(9) Uani 0.5 1 d . U P G 3
C16A C 0.768(3) 0.024(2) 0.227(2) 0.206(16) Uani 0.5 1 d . U P G 3
H16D H 0.833035 -0.006027 0.191601 0.309 Uiso 0.5 1 calc GR . P G 3
H16E H 0.802359 0.064306 0.259456 0.309 Uiso 0.5 1 calc GR . P G 3
H16F H 0.706542 0.064234 0.190875 0.309 Uiso 0.5 1 calc GR . P G 3
C17 C 0.158(2) 0.0227(15) -0.0278(13) 0.134(6) Uani 0.65 1 d . U P E 1
N27A N 0.469(3) 0.0942(14) 0.1546(14) 0.178(12) Uani 0.5 1 d . . P A 1
N26A N 0.428(2) 0.1749(12) 0.1374(16) 0.094(7) Uani 0.5 1 d . . P A 1
C18A C 0.066(6) -0.011(4) 0.123(4) 0.34(5) Uani 0.35 1 d . U P F 2
H17A H 0.059462 -0.078644 0.145678 0.509 Uiso 0.35 1 d R . P F 2
H17B H 0.013602 0.012336 0.075438 0.509 Uiso 0.35 1 d R . P F 2
H18D H 0.039932 0.026996 0.168278 0.509 Uiso 0.35 1 d R . P F 2
N41A N 0.204(3) -0.042(3) 0.048(2) 0.114(11) Uani 0.35 1 d . U P F 2

loop_
_atom_site_aniso_label
_atom_site_aniso_U_11
_atom_site_aniso_U_22
_atom_site_aniso_U_33
_atom_site_aniso_U_23
_atom_site_aniso_U_13
_atom_site_aniso_U_12
Ni1 0.0474(6) 0.0441(6) 0.0352(5) 0.0042(4) -0.0047(4) -0.0109(5)
Ni2 0.0608(7) 0.0611(7) 0.0395(6) 0.0015(5) -0.0021(5) -0.0145(6)
Ni3 0.0518(6) 0.0462(6) 0.0407(5) 0.0045(5) -0.0068(4) -0.0142(5)
Ni4 0.0581(7) 0.0548(7) 0.0436(6) -0.0019(5) -0.0070(5) -0.0140(6)
Ni5 0.0589(7) 0.0594(7) 0.0422(6) 0.0082(5) -0.0046(5) -0.0204(6)
N28 0.079(4) 0.071(4) 0.040(3) 0.003(3) -0.004(3) -0.021(3)
N32 0.063(4) 0.071(4) 0.056(3) -0.011(3) -0.011(3) -0.019(3)
N31 0.073(4) 0.060(4) 0.052(3) -0.009(3) -0.002(3) -0.012(3)
N29 0.079(4) 0.077(4) 0.046(3) -0.007(3) 0.010(3) -0.013(4)
N33 0.067(4) 0.084(4) 0.056(3) 0.003(3) 0.000(3) -0.033(4)
N34 0.116(5) 0.066(4) 0.048(3) 0.011(3) -0.018(3) -0.039(4)
N30 0.056(3) 0.051(3) 0.055(3) -0.001(3) -0.010(3) -0.016(3)
N1 0.047(3) 0.040(3) 0.037(3) 0.003(2) -0.003(2) -0.010(3)
N2 0.054(3) 0.048(4) 0.047(3) 0.004(3) -0.004(3) -0.010(3)
N3 0.068(4) 0.064(4) 0.077(4) 0.006(3) -0.010(3) 0.005(3)
N4 0.049(3) 0.044(3) 0.040(3) 0.006(2) -0.008(2) -0.011(3)
N5 0.073(4) 0.056(4) 0.043(3) 0.009(3) -0.009(3) -0.022(3)
N6 0.072(4) 0.075(5) 0.077(4) 0.024(3) -0.018(3) -0.004(4)
N7 0.045(3) 0.049(3) 0.041(3) 0.005(2) -0.004(2) -0.013(3)
N8 0.058(4) 0.057(4) 0.050(3) 0.004(3) -0.006(3) -0.018(3)
N9 0.057(4) 0.079(5) 0.093(5) 0.003(4) -0.013(3) 0.005(4)
N10 0.046(3) 0.044(3) 0.039(3) 0.002(2) -0.006(2) -0.008(3)
N11 0.057(4) 0.055(4) 0.048(3) 0.009(3) -0.006(3) -0.018(3)
N12 0.060(4) 0.085(5) 0.083(4) 0.014(4) -0.016(3) -0.006(4)
N13 0.048(3) 0.048(3) 0.044(3) 0.004(2) -0.004(2) -0.010(3)
N14 0.061(4) 0.060(4) 0.046(3) -0.004(3) 0.001(3) -0.017(3)
N15 0.062(4) 0.080(5) 0.093(5) -0.007(4) -0.013(4) 0.007(4)
N16 0.061(4) 0.078(4) 0.043(3) 0.010(3) 0.000(3) -0.027(3)
N17 0.076(5) 0.081(5) 0.096(5) -0.022(4) 0.004(4) -0.027(4)
N19 0.066(4) 0.061(4) 0.040(3) 0.002(3) -0.009(3) -0.017(3)
N20 0.071(4) 0.076(4) 0.053(3) 0.007(3) -0.010(3) -0.015(3)
N21 0.100(6) 0.162(8) 0.086(5) 0.037(5) -0.041(5) -0.028(5)
N22 0.063(3) 0.042(3) 0.047(3) -0.001(2) -0.003(2) -0.019(3)
N23 0.118(6) 0.057(4) 0.060(4) -0.005(3) 0.001(4) -0.015(4)
N24 0.260(13) 0.073(5) 0.097(6) -0.008(5) 0.013(7) -0.050(7)
N25 0.070(4) 0.040(3) 0.052(3) 0.012(3) -0.013(3) -0.017(3)
N26 0.082(8) 0.047(7) 0.063(7) 0.001(6) 0.000(8) -0.013(6)
N27 0.161(13) 0.057(9) 0.074(9) -0.001(7) 0.023(11) -0.036(10)
C1 0.080(5) 0.058(4) 0.052(4) -0.006(4) -0.007(4) -0.011(4)
C13 0.095(7) 0.059(6) 0.048(6) 0.011(5) -0.017(6) -0.030(6)
C6 0.083(6) 0.102(7) 0.160(9) 0.015(6) -0.041(6) -0.042(6)
C12 0.070(6) 0.178(10) 0.142(9) 0.083(7) -0.022(6) -0.052(6)
C4 0.143(10) 0.290(16) 0.077(7) 0.018(9) 0.031(7) 0.120(10)
C5 0.062(5) 0.054(4) 0.080(5) 0.009(4) -0.024(4) -0.014(4)
C8 0.175(11) 0.097(8) 0.107(8) 0.004(6) 0.021(7) 0.049(7)
C7 0.087(6) 0.068(5) 0.050(4) 0.003(4) 0.005(4) -0.006(5)
C2 0.157(9) 0.086(6) 0.061(5) 0.009(4) -0.028(5) -0.012(6)
C9 0.068(5) 0.117(7) 0.069(5) -0.017(5) -0.006(4) -0.030(5)
C11 0.076(6) 0.102(7) 0.072(5) 0.031(5) -0.020(4) -0.029(5)
C3 0.090(6) 0.113(7) 0.047(4) 0.011(5) 0.001(4) 0.015(5)
C10 0.087(7) 0.329(18) 0.150(10) -0.070(12) -0.036(7) -0.052(10)
Y1 0.0844(10) 0.0771(11) 0.0696(9) 0.0000(8) -0.0059(7) -0.0098(9)
O1 0.088(8) 0.099(9) 0.091(8) 0.000(7) 0.017(7) -0.019(7)
O2 0.105(9) 0.101(9) 0.078(8) 0.018(7) -0.018(7) -0.008(7)
N35 0.060(8) 0.114(13) 0.104(12) -0.034(11) 0.003(8) -0.035(9)
O3 0.097(9) 0.097(10) 0.163(13) -0.032(9) 0.009(8) -0.042(8)
O5 0.093(9) 0.088(9) 0.103(9) 0.020(7) 0.021(8) 0.011(8)
N18 0.090(6) 0.216(11) 0.253(13) -0.133(10) 0.080(8) -0.065(7)
O4 0.096(11) 0.078(10) 0.118(12) -0.016(9) -0.015(9) -0.007(9)
O6 0.070(9) 0.139(13) 0.159(13) -0.002(10) -0.017(9) 0.002(9)
N36 0.074(12) 0.094(14) 0.114(14) 0.009(11) -0.028(10) -0.017(11)
O7 0.084(9) 0.168(18) 0.063(7) -0.039(8) -0.041(7) 0.048(10)
O8 0.126(11) 0.134(13) 0.091(9) -0.003(9) -0.048(8) -0.006(11)
N37 0.079(11) 0.059(10) 0.18(2) -0.010(12) -0.019(13) 0.002(8)
O9 0.173(15) 0.096(10) 0.093(9) 0.037(8) 0.017(9) -0.004(9)
C14 0.116(12) 0.076(10) 0.068(9) 0.028(8) -0.028(9) -0.018(9)
C13A 0.089(7) 0.059(6) 0.052(6) 0.006(5) -0.011(6) -0.032(6)
C14A 0.107(11) 0.072(10) 0.072(9) 0.016(8) -0.028(8) -0.013(9)
C15 0.103(10) 0.100(10) 0.106(10) -0.012(8) -0.010(8) -0.020(8)
N40 0.129(12) 0.124(12) 0.099(11) 0.005(10) -0.025(9) -0.022(11)
C16 0.114(14) 0.130(15) 0.106(13) -0.027(12) -0.012(12) -0.015(13)
O10 0.087(9) 0.126(11) 0.098(9) -0.001(8) 0.012(7) 0.000(8)
O12 0.093(10) 0.111(11) 0.151(13) -0.012(9) 0.003(9) 0.015(9)
N38 0.082(12) 0.112(14) 0.089(12) -0.005(10) -0.004(10) 0.008(11)
O11 0.075(9) 0.131(12) 0.116(11) 0.022(10) 0.007(9) -0.006(8)
O14 0.27(3) 0.26(3) 0.28(3) -0.053(11) -0.023(10) -0.032(10)
O13 0.152(9) 0.114(8) 0.137(9) -0.024(8) 0.005(8) 0.017(8)
O15 0.157(9) 0.136(9) 0.130(8) -0.034(8) -0.044(7) -0.024(8)
N39 0.133(10) 0.132(10) 0.096(8) -0.039(8) -0.022(8) -0.005(8)
C18 0.160(18) 0.106(14) 0.159(16) -0.021(11) 0.023(14) -0.013(13)
C17A 0.18(2) 0.17(2) 0.17(2) -0.023(10) -0.007(10) -0.012(10)
N41 0.189(15) 0.188(14) 0.171(13) -0.019(12) -0.002(12) 0.005(12)
N40A 0.203(17) 0.140(14) 0.138(14) -0.029(12) 0.005(13) -0.076(14)
C15A 0.146(12) 0.130(12) 0.140(12) -0.023(9) -0.001(9) -0.030(9)
C16A 0.20(2) 0.19(2) 0.21(2) 0.006(16) 0.004(18) -0.046(18)
C17 0.146(10) 0.136(10) 0.117(9) -0.024(8) -0.002(8) -0.009(8)
N27A 0.32(4) 0.096(16) 0.080(13) 0.019(11) 0.02(2) 0.032(19)
N26A 0.14(2) 0.082(13) 0.046(9) 0.011(9) -0.002(15) -0.007(12)
C18A 0.34(5) 0.34(5) 0.34(5) -0.057(13) -0.024(11) -0.034(12)
N41A 0.111(13) 0.104(13) 0.121(13) -0.002(9) 0.002(9) -0.026(10)

loop_
_atom_type_symbol
_atom_type_description
_atom_type_scat_dispersion_real
_atom_type_scat_dispersion_imag
_atom_type_scat_source
C C 0.0181 0.0091 'International Tables Vol C Tables 4.2.6.8 and 6.1.1.4'
H H 0.0000 0.0000 'International Tables Vol C Tables 4.2.6.8 and 6.1.1.4'
N N 0.0311 0.0180 'International Tables Vol C Tables 4.2.6.8 and 6.1.1.4'
Ni Ni -3.0029 0.5091 'International Tables Vol C Tables 4.2.6.8 and 6.1.1.4'
O O 0.0492 0.0322 'International Tables Vol C Tables 4.2.6.8 and 6.1.1.4'
Y Y -0.2670 2.0244 'International Tables Vol C Tables 4.2.6.8 and 6.1.1.4'

loop_
_geom_angle_atom_site_label_1
_geom_angle_atom_site_label_2
_geom_angle_atom_site_label_3
_geom_angle
_geom_angle_site_symmetry_1
_geom_angle_site_symmetry_3
N1 Ni1 N1 82.1(2) 2_665 .
N1 Ni1 N10 96.14(18) . .
N1 Ni1 N10 82.63(17) 2_665 .
N4 Ni1 N1 178.8(2) . 2_665
N4 Ni1 N1 97.32(18) . .
N4 Ni1 N7 83.43(18) . .
N4 Ni1 N10 96.46(18) . .
N4 Ni1 N13 83.95(19) . .
N7 Ni1 N1 97.47(18) . 2_665
N7 Ni1 N1 83.47(18) . .
N7 Ni1 N10 179.6(2) . .
N13 Ni1 N1 96.68(18) . 2_665
N13 Ni1 N1 178.69(19) . .
N13 Ni1 N7 96.41(19) . .
N13 Ni1 N10 83.98(19) . .
N28 Ni2 N29 89.6(2) . .
N28 Ni2 N4 94.5(2) . .
N28 Ni2 N13 171.5(2) . .
N28 Ni2 N16 94.3(2) . .
N28 Ni2 N19 93.1(2) . .
N29 Ni2 N4 169.8(2) . .
N29 Ni2 N13 95.8(2) . .
N13 Ni2 N4 81.26(18) . .
N16 Ni2 N29 90.2(2) . .
N16 Ni2 N4 80.1(2) . .
N16 Ni2 N13 92.22(19) . .
N16 Ni2 N19 169.5(2) . .
N19 Ni2 N29 97.2(2) . .
N19 Ni2 N4 91.9(2) . .
N19 Ni2 N13 79.76(19) . .
N30 Ni3 N1 172.5(2) . .
N30 Ni3 N7 92.6(2) . .
N30 Ni3 N10 95.39(19) . 2_665
N30 Ni3 N22 94.9(2) . .
N7 Ni3 N1 81.44(18) . .
N10 Ni3 N1 80.86(17) 2_665 .
N10 Ni3 N7 96.32(18) 2_665 .
N22 Ni3 N1 91.00(19) . .
N22 Ni3 N7 172.44(19) . .
N22 Ni3 N10 82.17(19) . 2_665
N25 Ni3 N30 92.4(2) . .
N25 Ni3 N1 91.14(19) . .
N25 Ni3 N7 81.0(2) . .
N25 Ni3 N10 171.88(19) . 2_665
N25 Ni3 N22 99.5(2) . .
N32 Ni4 N31 93.6(2) . .
N32 Ni4 N10 94.9(2) . .
N32 Ni4 N13 170.9(2) . .
N32 Ni4 N19 91.8(2) . .
N32 Ni4 N22 95.7(2) . 2_665
N31 Ni4 N10 167.8(2) . .
N31 Ni4 N13 90.8(2) . .
N31 Ni4 N22 89.5(2) . 2_665
N13 Ni4 N10 82.06(19) . .
N19 Ni4 N31 96.0(2) . .
N19 Ni4 N10 92.51(19) . .
N19 Ni4 N13 79.84(19) . .
N19 Ni4 N22 170.4(2) . 2_665
N22 Ni4 N10 80.92(19) 2_665 .
N22 Ni4 N13 92.25(19) 2_665 .
N33 Ni5 N34 90.4(2) . .
N33 Ni5 N4 170.0(2) . .
N33 Ni5 N7 97.4(2) . .
N34 Ni5 N4 92.4(2) . .
N34 Ni5 N7 169.5(2) . .
N4 Ni5 N7 81.03(17) . .
N16 Ni5 N33 89.8(2) . .
N16 Ni5 N34 96.7(2) . .
N16 Ni5 N4 80.4(2) . .
N16 Ni5 N7 90.30(19) . .
N25 Ni5 N33 97.3(2) . .
N25 Ni5 N34 91.9(2) . .
N25 Ni5 N4 92.1(2) . .
N25 Ni5 N7 80.24(19) . .
N25 Ni5 N16 168.77(19) . .
C1 N28 Ni2 172.4(6) . .
C9 N32 Ni4 172.2(6) . .
C7 N31 Ni4 165.6(6) . .
C3 N29 Ni2 157.3(7) . .
C11 N33 Ni5 157.6(6) . .
C13 N34 Ni5 158.6(11) . .
C13A N34 Ni5 150.5(9) . .
C5 N30 Ni3 168.1(5) . .
Ni1 N1 Ni1 97.9(2) 2_665 .
Ni1 N1 Ni3 97.81(19) 2_665 .
Ni1 N1 Ni3 96.83(19) . .
N2 N1 Ni1 124.7(4) . 2_665
N2 N1 Ni1 121.9(4) . .
N2 N1 Ni3 112.1(4) . .
N3 N2 N1 177.6(6) . .
Ni1 N4 Ni2 97.5(2) . .
Ni1 N4 Ni5 98.2(2) . .
Ni5 N4 Ni2 96.19(19) . .
N5 N4 Ni1 127.2(4) . .
N5 N4 Ni2 116.5(4) . .
N5 N4 Ni5 115.5(4) . .
N6 N5 N4 177.6(7) . .
Ni1 N7 Ni3 98.3(2) . .
Ni1 N7 Ni5 97.4(2) . .
Ni3 N7 Ni5 95.8(2) . .
N8 N7 Ni1 124.6(4) . .
N8 N7 Ni3 121.6(4) . .
N8 N7 Ni5 113.3(4) . .
N9 N8 N7 178.4(7) . .
Ni1 N10 Ni3 98.69(19) . 2_665
Ni1 N10 Ni4 96.57(19) . .
Ni3 N10 Ni4 95.57(19) 2_665 .
N11 N10 Ni1 122.8(4) . .
N11 N10 Ni3 119.6(4) . 2_665
N11 N10 Ni4 117.9(4) . .
N12 N11 N10 177.9(7) . .
Ni1 N13 Ni2 97.3(2) . .
Ni1 N13 Ni4 97.4(2) . .
Ni4 N13 Ni2 96.8(2) . .
N14 N13 Ni1 125.5(4) . .
N14 N13 Ni2 116.9(4) . .
N14 N13 Ni4 117.4(4) . .
N15 N14 N13 177.6(7) . .
Ni2 N16 Ni5 102.7(3) . .
N17 N16 Ni2 126.1(5) . .
N17 N16 Ni5 127.2(5) . .
N18 N17 N16 179.7(10) . .
Ni2 N19 Ni4 103.3(2) . .
N20 N19 Ni2 127.1(4) . .
N20 N19 Ni4 129.5(5) . .
N21 N20 N19 178.4(9) . .
Ni3 N22 Ni4 100.7(2) . 2_665
N23 N22 Ni3 123.7(5) . .
N23 N22 Ni4 116.1(4) . 2_665
N24 N23 N22 178.9(9) . .
Ni3 N25 Ni5 102.3(2) . .
N26 N25 Ni3 123.7(14) . .
N26 N25 Ni5 117.7(13) . .
N26A N25 Ni3 128.1(14) . .
N26A N25 Ni5 129.4(14) . .
N27 N26 N25 175(2) . .
N28 C1 C2 177.9(8) . .
N34 C13 C14 169.6(18) . .
N30 C5 C6 178.1(9) . .
N31 C7 C8 178.2(9) . .
N32 C9 C10 178.3(12) . .
N33 C11 C12 178.4(9) . .
N29 C3 C4 177.2(12) . .
Y1 Y1 O1 113.6(3) 2_556 .
Y1 Y1 O5 98.5(4) 2_556 .
Y1 Y1 O4 79.2(5) 2_556 2_556
Y1 Y1 O4 51.4(4) 2_556 .
Y1 Y1 O7 74.3(5) 2_556 .
Y1 Y1 O10 102.1(3) 2_556 .
Y1 Y1 O11 103.2(4) 2_556 .
Y1 Y1 O14 72.6(11) 2_556 2_556
Y1 Y1 O14 57.3(12) 2_556 .
O1 Y1 O5 73.9(4) . .
O1 Y1 O4 82.6(5) . .
O1 Y1 O10 80.1(4) . .
O1 Y1 O11 123.7(5) . .
O4 Y1 O1 123.4(5) 2_556 .
O4 Y1 O5 162.1(6) 2_556 .
O4 Y1 O5 50.0(5) . .
O4 Y1 O4 130.6(4) 2_556 .
O4 Y1 O7 85.6(7) 2_556 .
O4 Y1 O10 43.7(6) 2_556 .
O4 Y1 O11 28.0(6) 2_556 .
O4 Y1 O14 83.9(12) 2_556 .
O4 Y1 O14 87.2(13) 2_556 2_556
O7 Y1 O1 150.5(6) . .
O7 Y1 O5 76.8(6) . .
O7 Y1 O4 81.5(5) . .
O7 Y1 O10 127.4(6) . .
O7 Y1 O11 78.5(5) . .
O7 Y1 O14 131.6(17) . .
O10 Y1 O5 151.7(4) . .
O10 Y1 O4 137.5(6) . .
O11 Y1 O5 141.1(5) . .
O11 Y1 O4 151.5(6) . .
O11 Y1 O10 50.7(4) . .
O14 Y1 O1 64.2(13) . .
O14 Y1 O1 149.2(13) 2_556 .
O14 Y1 O5 110.0(11) . .
O14 Y1 O5 75.3(13) 2_556 .
O14 Y1 O4 78.9(12) 2_556 .
O14 Y1 O4 70.6(11) . .
O14 Y1 O7 2.6(14) 2_556 .
O14 Y1 O10 66.9(11) . .
O14 Y1 O10 129.5(13) 2_556 .
O14 Y1 O11 80.9(12) 2_556 .
O14 Y1 O11 108.9(11) . .
O14 Y1 O14 129.9(9) 2_556 .
O13 Y1 Y1 106.0(9) 2_556 2_556
O13 Y1 O1 58.8(8) 2_556 .
O13 Y1 O5 15.3(8) 2_556 .
O13 Y1 O4 173.3(10) 2_556 2_556
O13 Y1 O4 54.8(10) 2_556 .
O13 Y1 O7 91.8(10) 2_556 .
O13 Y1 O10 136.8(9) 2_556 .
O13 Y1 O11 145.3(10) 2_556 .
O13 Y1 O14 102.5(14) 2_556 .
O13 Y1 O14 90.4(14) 2_556 2_556
O13 Y1 N39 54.1(10) 2_556 2_556
N39 Y1 Y1 111.4(7) 2_556 2_556
N39 Y1 O1 105.9(9) 2_556 .
N39 Y1 O5 43.7(8) 2_556 .
N39 Y1 O4 120.4(9) 2_556 2_556
N39 Y1 O4 83.1(8) 2_556 .
N39 Y1 O7 47.5(10) 2_556 .
N39 Y1 O10 139.0(8) 2_556 .
N39 Y1 O11 97.8(8) 2_556 .
N39 Y1 O14 152.6(13) 2_556 .
N39 Y1 O14 47.6(13) 2_556 2_556
N35 O1 Y1 97.1(10) . .
N35 O2 Y1 94.9(10) . .
O1 N35 Y1 56.2(8) . .
O2 N35 Y1 59.7(9) . .
O2 N35 O1 115.9(15) . .
O3 N35 Y1 176.2(12) . .
O3 N35 O1 123.0(17) . .
O3 N35 O2 121.0(16) . .
N36 O5 Y1 94.5(12) . .
N36 O5 O13 97.0(16) . 2_556
N36 O5 N39 119.3(15) . 2_556
O13 O5 Y1 13.3(7) 2_556 .
O13 O5 N39 49.2(9) 2_556 2_556
N39 O5 Y1 40.3(7) 2_556 .
Y1 O4 Y1 49.4(4) 2_556 .
N36 O4 Y1 101.2(15) . .
N36 O4 Y1 144.7(17) . 2_556
N36 O4 O10 89.7(14) . 2_556
N36 O4 N38 79.0(16) . 2_556
N36 O4 O11 115(2) . 2_556
O10 O4 Y1 84.0(8) 2_556 2_556
O10 O4 Y1 108.4(9) 2_556 .
N38 O4 Y1 155.9(14) 2_556 .
N38 O4 Y1 119.2(13) 2_556 2_556
N38 O4 O10 47.6(9) 2_556 2_556
O11 O4 Y1 100.4(15) 2_556 2_556
O11 O4 Y1 139.0(16) 2_556 .
O11 O4 O10 91.9(13) 2_556 2_556
O11 O4 N38 56.7(12) 2_556 2_556
N36 O6 O12 102.1(15) . 2_556
N36 O6 N38 61.0(12) . 2_556
O12 O6 N38 41.2(8) 2_556 2_556
Y1 N36 Y1 37.7(3) . 2_556
O5 N36 Y1 94.1(12) . 2_556
O5 N36 Y1 58.3(10) . .
O5 N36 N38 155.0(16) . 2_556
O4 N36 Y1 56.0(13) . .
O4 N36 Y1 22.4(11) . 2_556
O4 N36 O5 114(2) . .
O4 N36 O6 130(2) . .
O4 N36 N38 57.3(14) . 2_556
O6 N36 Y1 148.9(15) . 2_556
O6 N36 Y1 173.4(16) . .
O6 N36 O5 116(2) . .
O6 N36 N38 77.2(13) . 2_556
N38 N36 Y1 109.3(14) 2_556 .
N38 N36 Y1 71.8(12) 2_556 2_556
Y1 O7 Y1 46.8(4) . 2_556
N37 O7 Y1 113.3(17) . .
N37 O7 Y1 158.9(17) . 2_556
N37 O7 N39 80.4(16) . 2_556
O14 O7 Y1 33(10) 2_556 .
O14 O7 Y1 33(10) 2_556 2_556
O14 O7 N37 136(10) 2_556 .
O14 O7 N39 55(10) 2_556 2_556
N39 O7 Y1 86.2(11) 2_556 2_556
N39 O7 Y1 46.2(9) 2_556 .
N37 O8 Y1 94.6(10) . .
N37 O8 O15 117.0(12) . 2_556
N37 O8 N39 88.7(14) . 2_556
O15 O8 Y1 81.0(9) 2_556 .
O15 O8 N39 53.6(10) 2_556 2_556
N39 O8 Y1 35.3(9) 2_556 .
O7 N37 Y1 44.2(14) . .
O7 N37 O8 102.8(19) . .
O7 N37 O9 137(2) . .
O7 N37 O14 5(3) . 2_556
O7 N37 N39 59.8(16) . 2_556
O8 N37 Y1 59.5(9) . .
O8 N37 O14 98(3) . 2_556
O8 N37 N39 47.9(9) . 2_556
O9 N37 Y1 172.3(6) . .
O9 N37 O8 120.4(17) . .
O9 N37 O14 142(3) . 2_556
O9 N37 N39 156.2(13) . 2_556
O14 N37 Y1 40(2) 2_556 .
O14 N37 N39 55(2) 2_556 2_556
N39 N37 Y1 30.1(7) 2_556 .
N34 C13A C14A 169.8(16) . .
N40 C15 C16 176(3) . .
O4 O10 Y1 52.3(7) 2_556 .
N38 O10 Y1 97.0(11) . .
N38 O10 O4 53.6(10) . 2_556
N38 O12 O6 78.6(13) . 2_556
O4 N38 Y1 35.9(9) 2_556 .
O4 N38 O6 83.7(12) 2_556 2_556
O4 N38 N36 43.8(9) 2_556 2_556
O6 N38 Y1 117.7(10) 2_556 .
N36 N38 Y1 76.0(11) 2_556 .
N36 N38 O6 41.8(9) 2_556 2_556
O10 N38 Y1 57.0(9) . .
O10 N38 O4 78.8(13) . 2_556
O10 N38 O6 112.1(14) . 2_556
O10 N38 N36 88.6(13) . 2_556
O12 N38 Y1 177.0(15) . .
O12 N38 O4 142.8(19) . 2_556
O12 N38 O6 60.2(12) . 2_556
O12 N38 N36 101.9(17) . 2_556
O12 N38 O10 121.1(18) . .
O12 N38 O11 125.7(18) . .
O11 N38 Y1 56.5(10) . .
O11 N38 O4 52.2(11) . 2_556
O11 N38 O6 105.4(14) . 2_556
O11 N38 N36 84.5(15) . 2_556
O11 N38 O10 112.8(17) . .
O4 O11 Y1 51.6(12) 2_556 .
O4 O11 N38 71.1(14) 2_556 .
N38 O11 Y1 98.6(12) . .
Y1 O14 Y1 50.1(9) 2_556 .
O7 O14 Y1 145(10) 2_556 .
O7 O14 Y1 145(10) 2_556 2_556
O7 O14 N37 39(10) 2_556 2_556
O7 O14 N39 119(10) 2_556 .
N37 O14 Y1 162(3) 2_556 .
N37 O14 Y1 116(3) 2_556 2_556
N37 O14 N39 80(3) 2_556 .
N39 O14 Y1 50.1(16) . 2_556
N39 O14 Y1 94(2) . .
Y1 O13 Y1 46.8(7) 2_556 .
Y1 O13 O5 151.4(15) 2_556 2_556
Y1 O13 N39 79.4(14) 2_556 .
O5 O13 Y1 116.0(12) 2_556 .
N39 O13 Y1 93.5(13) . .
N39 O13 O5 79.5(14) . 2_556
O8 O15 Y1 68.6(9) 2_556 2_556
N39 O15 Y1 22.9(11) . 2_556
N39 O15 O8 63.9(13) . 2_556
Y1 N39 Y1 37.5(5) 2_556 .
Y1 N39 O5 96.0(11) 2_556 2_556
Y1 N39 O7 86.3(12) 2_556 2_556
Y1 N39 N37 114.2(13) 2_556 2_556
O5 N39 Y1 88.5(9) 2_556 .
O5 N39 N37 137.9(13) 2_556 2_556
O7 N39 Y1 59.4(8) 2_556 .
O7 N39 O5 120.9(14) 2_556 2_556
O7 N39 N37 39.8(8) 2_556 2_556
O8 N39 Y1 126.4(15) 2_556 .
O8 N39 Y1 114.7(15) 2_556 2_556
O8 N39 O5 144.7(18) 2_556 2_556
O8 N39 O7 79.9(14) 2_556 2_556
O8 N39 N37 43.4(9) 2_556 2_556
O8 N39 O14 85(2) 2_556 .
N37 N39 Y1 97.9(11) 2_556 .
O14 N39 Y1 82.3(18) . 2_556
O14 N39 Y1 54.2(15) . .
O14 N39 O5 118(2) . 2_556
O14 N39 O7 5.3(17) . 2_556
O14 N39 N37 45.1(16) . 2_556
O13 N39 Y1 46.5(10) . 2_556
O13 N39 Y1 59.3(11) . .
O13 N39 O5 51.3(11) . 2_556
O13 N39 O7 118.3(17) . 2_556
O13 N39 O8 147(2) . 2_556
O13 N39 N37 157.1(19) . 2_556
O13 N39 O14 113(2) . .
O15 N39 Y1 170.7(17) . .
O15 N39 Y1 139.5(19) . 2_556
O15 N39 O5 83.1(16) . 2_556
O15 N39 O7 128.8(18) . 2_556
O15 N39 O8 62.5(12) . 2_556
O15 N39 N37 91.0(14) . 2_556
O15 N39 O14 134(2) . .
O15 N39 O13 112(2) . .
N41A C17A C18A 154(10) . .
N40A C15A C16A 177(3) . .
N41 C17 C18 170(2) . .
N25 N26A N27A 177(3) . .
C17A C18A N41A 13(5) . .
C17A N41A C18A 13(5) . .

loop_
_geom_bond_atom_site_label_1
_geom_bond_atom_site_label_2
_geom_bond_distance
_geom_bond_site_symmetry_2
Ni1 N1 2.107(4) 2_665
Ni1 N1 2.114(5) .
Ni1 N4 2.096(4) .
Ni1 N7 2.106(5) .
Ni1 N10 2.120(5) .
Ni1 N13 2.104(5) .
Ni2 N28 2.029(5) .
Ni2 N29 2.077(6) .
Ni2 N4 2.157(5) .
Ni2 N13 2.156(5) .
Ni2 N16 2.047(5) .
Ni2 N19 2.048(5) .
Ni3 N30 2.049(5) .
Ni3 N1 2.172(4) .
Ni3 N7 2.134(5) .
Ni3 N10 2.130(4) 2_665
Ni3 N22 2.049(5) .
Ni3 N25 2.043(5) .
Ni4 N32 2.045(6) .
Ni4 N31 2.057(6) .
Ni4 N10 2.157(5) .
Ni4 N13 2.146(5) .
Ni4 N19 2.055(5) .
Ni4 N22 2.076(5) 2_665
Ni5 N33 2.052(6) .
Ni5 N34 2.054(5) .
Ni5 N4 2.144(5) .
Ni5 N7 2.160(4) .
Ni5 N16 2.052(6) .
Ni5 N25 2.049(6) .
N28 C1 1.129(8) .
N32 C9 1.092(8) .
N31 C7 1.110(8) .
N29 C3 1.100(9) .
N33 C11 1.122(8) .
N34 C13 1.116(11) .
N34 C13A 1.259(13) .
N30 C5 1.107(7) .
N1 N2 1.222(7) .
N2 N3 1.131(7) .
N4 N5 1.223(7) .
N5 N6 1.129(8) .
N7 N8 1.225(7) .
N8 N9 1.140(7) .
N10 N11 1.223(7) .
N11 N12 1.123(8) .
N13 N14 1.219(7) .
N14 N15 1.149(8) .
N16 N17 1.176(8) .
N17 N18 1.132(9) .
N19 N20 1.188(7) .
N20 N21 1.144(8) .
N22 N23 1.171(7) .
N23 N24 1.143(8) .
N25 N26 1.176(4) .
N25 N26A 1.161(18) .
N26 N27 1.149(4) .
C1 C2 1.458(9) .
C13 C14 1.495(9) .
C6 C5 1.475(9) .
C12 C11 1.458(10) .
C4 C3 1.477(11) .
C8 C7 1.464(10) .
C9 C10 1.473(11) .
Y1 Y1 1.868(3) 2_556
Y1 O1 2.368(11) .
Y1 O5 2.442(12) .
Y1 O4 2.418(16) .
Y1 O4 1.923(16) 2_556
Y1 O7 2.19(2) .
Y1 O10 2.416(12) .
Y1 O11 2.412(15) .
Y1 O14 2.05(5) 2_556
Y1 O14 2.32(4) .
Y1 O13 1.172(17) 2_556
Y1 N39 1.587(18) 2_556
O1 N35 1.282(16) .
O2 N35 1.216(17) .
N35 O3 1.204(15) .
O5 N36 1.312(19) .
O5 O13 1.348(18) 2_556
O5 N39 1.70(2) 2_556
O4 N36 1.13(2) .
O4 O10 1.678(19) 2_556
O4 N38 1.38(2) 2_556
O4 O11 1.150(18) 2_556
O6 N36 1.22(2) .
O6 O12 1.586(19) 2_556
O6 N38 1.79(2) 2_556
N36 N38 1.61(2) 2_556
O7 N37 1.198(16) .
O7 O14 0.17(6) 2_556
O7 N39 1.62(4) 2_556
O8 N37 1.268(14) .
O8 O15 1.353(18) 2_556
O8 N39 1.37(2) 2_556
N37 O9 1.225(14) .
N37 O14 1.33(4) 2_556
N37 N39 1.85(3) 2_556
C13A C14A 1.502(9) .
C15 N40 1.14(2) .
C15 C16 1.41(3) .
O10 N38 1.264(18) .
O12 N38 1.203(19) .
N38 O11 1.217(19) .
O14 N39 1.53(5) .
O13 N39 1.31(2) .
O15 N39 1.228(19) .
C18 C17 1.70(3) .
C17A C18A 1.00(7) .
C17A N41A 0.96(5) .
N41 C17 1.14(2) .
N40A C15A 1.06(3) .
C15A C16A 1.44(4) .
N27A N26A 1.17(2) .
C18A N41A 1.91(6) .
